data_8104622
loop_
_publ_author_name
'Cheng, Jie'
'Chen, Jue'

_publ_section_title
;
 The crystal structure of 1,2-bis(4-pyridyl)ethane -
 4,4-dihydroxydiphenylmethane (1/1), C25H21N2O2
;
_journal_issue 5
_journal_name_full 'Zeitschrift f\"ur Kristallographie - New Crystal Structures'
_journal_page_first 915
_journal_page_last 917
_journal_paper_doi 10.1515/ncrs-2021-0148
_journal_volume 236
_journal_year 2021
_chemical_formula_moiety 'C13 H12 O2, C12 H10 N2'
_chemical_formula_sum 'C25 H22 N2 O2'
_chemical_formula_weight 382.45
_space_group_crystal_system monoclinic
_space_group_IT_number 15
_space_group_name_Hall '-C 2yc'
_space_group_name_H-M_alt 'C 1 2/c 1'
_atom_sites_solution_hydrogens mixed
_cell_angle_alpha 90
_cell_angle_beta 95.26(3)
_cell_angle_gamma 90
_cell_formula_units_Z 4
_cell_length_a 11.041(2)
_cell_length_b 7.8592(16)
_cell_length_c 24.131(5)
_cell_measurement_reflns_used 4476
_cell_measurement_temperature 295(2)
_cell_measurement_theta_max 27.5
_cell_measurement_theta_min 3.2
_cell_volume 2085.1(7)
_computing_cell_refinement 'RAPID-AUTO (Rigaku, 1998) [1]'
_computing_data_collection 'RAPID-AUTO (Rigaku, 1998) [1]'
_computing_data_reduction 'CrystalStructure (Rigaku, 1998) [1]'
_computing_molecular_graphics 'SHELXL-2016/6 (Sheldrick, 2016) [2,3]'
_computing_publication_material 'SHELXL-2016/6 (Sheldrick, 2016) [2,3]'
_computing_structure_refinement 'SHELXL-2016/6 (Sheldrick, 2016) [2,3]'
_computing_structure_solution 'SHELXL-2016/6 (Sheldrick, 2016) [2,3]'
_diffrn_ambient_temperature 295(2)
_diffrn_measured_fraction_theta_full 0.998
_diffrn_measured_fraction_theta_max 0.998
_diffrn_measurement_device_type 'Rigaku R-AXIS RAPID'
_diffrn_measurement_method '\w scans'
_diffrn_radiation_type MoK\a
_diffrn_radiation_wavelength 0.71073
_diffrn_reflns_av_R_equivalents 0.0455
_diffrn_reflns_av_unetI/netI 0.0335
_diffrn_reflns_Laue_measured_fraction_full 0.998
_diffrn_reflns_Laue_measured_fraction_max 0.998
_diffrn_reflns_limit_h_max 13
_diffrn_reflns_limit_h_min -13
_diffrn_reflns_limit_k_max 9
_diffrn_reflns_limit_k_min -8
_diffrn_reflns_limit_l_max 28
_diffrn_reflns_limit_l_min -28
_diffrn_reflns_number 7912
_diffrn_reflns_point_group_measured_fraction_full 0.998
_diffrn_reflns_point_group_measured_fraction_max 0.998
_diffrn_reflns_theta_full 25.024
_diffrn_reflns_theta_max 25.024
_diffrn_reflns_theta_min 3.186
_exptl_absorpt_coefficient_mu 0.078
_exptl_absorpt_correction_T_max 0.831
_exptl_absorpt_correction_T_min 0.753
_exptl_absorpt_correction_type empirical
_exptl_absorpt_process_details 'ABSCOR (Higashi, 1995)'
_exptl_crystal_colour colorless
_exptl_crystal_density_diffrn 1.215
_exptl_crystal_description block
_exptl_crystal_F_000 808
_exptl_crystal_size_max 0.41
_exptl_crystal_size_mid 0.23
_exptl_crystal_size_min 0.15
_refine_diff_density_max 0.171
_refine_diff_density_min -0.140
_refine_diff_density_rms 0.027
_refine_ls_extinction_coef .
_refine_ls_extinction_method none
_refine_ls_goodness_of_fit_ref 1.002
_refine_ls_hydrogen_treatment constr
_refine_ls_matrix_type full
_refine_ls_number_parameters 132
_refine_ls_number_reflns 1833
_refine_ls_number_restraints 0
_refine_ls_restrained_S_all 1.002
_refine_ls_R_factor_all 0.0860
_refine_ls_R_factor_gt 0.0486
_refine_ls_shift/su_max 0.000
_refine_ls_shift/su_mean 0.000
_refine_ls_structure_factor_coef Fsqd
_refine_ls_weighting_details 'w=1/[\s^2^(Fo^2^)+(0.0653P)^2^+0.4872P] where P=(Fo^2^+2Fc^2^)/3'
_refine_ls_weighting_scheme calc
_refine_ls_wR_factor_gt 0.1196
_refine_ls_wR_factor_ref 0.1402
_reflns_Friedel_coverage 0.000
_reflns_Friedel_fraction_full .
_reflns_Friedel_fraction_max .
_reflns_number_gt 1121
_reflns_number_total 1833
_reflns_threshold_expression 'I > 2\s(I)'
_cod_data_source_file suppl_j_ncrs-2021-0148_suppl.cif
_cod_data_source_block shx97
_cod_original_sg_symbol_H-M 'C 2/c'
_cod_database_code 8104622
_shelx_space_group_comment
;
The symmetry employed for this shelxl refinement is uniquely defined
by the following loop, which should always be used as a source of
symmetry information in preference to the above space-group names.
They are only intended as comments.
;

loop_
_space_group_symop_operation_xyz
'x, y, z'
'-x, y, -z+1/2'
'x+1/2, y+1/2, z'
'-x+1/2, y+1/2, -z+1/2'
'-x, -y, -z'
'x, -y, z-1/2'
'-x+1/2, -y+1/2, -z'
'x+1/2, -y+1/2, z-1/2'

loop_
_atom_site_label
_atom_site_type_symbol
_atom_site_fract_x
_atom_site_fract_y
_atom_site_fract_z
_atom_site_U_iso_or_equiv
_atom_site_adp_type
_atom_site_occupancy
_atom_site_site_symmetry_order
_atom_site_calc_flag
_atom_site_refinement_flags_posn
_atom_site_refinement_flags_adp
_atom_site_refinement_flags_occupancy
_atom_site_disorder_assembly
_atom_site_disorder_group
N1 N 0.68915(17) 0.5103(2) 0.56133(9) 0.0827(6) Uani 1 1 d . . . . .
O1 O 0.80659(16) 0.7771(2) 0.61794(8) 0.1045(6) Uani 1 1 d . . . . .
H1B H 0.769426 0.699137 0.601436 0.157 Uiso 1 1 calc R U . . .
C1 C 0.6486(2) 0.3846(3) 0.59222(10) 0.0889(7) Uani 1 1 d . . . . .
H1A H 0.659699 0.395780 0.630723 0.107 Uiso 1 1 calc R U . . .
C2 C 0.5922(2) 0.2410(3) 0.57102(10) 0.0812(7) Uani 1 1 d . . . . .
H2A H 0.565853 0.158329 0.594726 0.097 Uiso 1 1 calc R U . . .
C3 C 0.57448(18) 0.2197(3) 0.51376(9) 0.0687(6) Uani 1 1 d . . . . .
C4 C 0.61564(18) 0.3507(3) 0.48175(9) 0.0722(6) Uani 1 1 d . . . . .
H4A H 0.606149 0.342875 0.443136 0.087 Uiso 1 1 calc R U . . .
C5 C 0.6698(2) 0.4905(3) 0.50641(11) 0.0773(7) Uani 1 1 d . . . . .
H5A H 0.694653 0.576915 0.483673 0.093 Uiso 1 1 calc R U . . .
C6 C 0.51960(18) 0.0680(3) 0.48763(9) 0.0764(6) Uani 1 1 d . . . . .
H6A H 0.511212 0.067009 0.448926 0.092 Uiso 1 1 calc R U . . .
C7 C 0.7773(3) 0.9987(3) 0.68096(11) 0.0930(8) Uani 1 1 d . . . . .
H7A H 0.858162 1.030358 0.679906 0.112 Uiso 1 1 calc R U . . .
C8 C 0.7024(3) 1.0884(3) 0.71386(10) 0.0906(8) Uani 1 1 d . . . . .
H8A H 0.734620 1.179410 0.734986 0.109 Uiso 1 1 calc R U . . .
C9 C 0.5825(2) 1.0465(3) 0.71606(9) 0.0811(7) Uani 1 1 d . . . . .
C10 C 0.5384(2) 0.9080(3) 0.68516(10) 0.0828(7) Uani 1 1 d . . . . .
H10A H 0.457515 0.876246 0.686172 0.099 Uiso 1 1 calc R U . . .
C11 C 0.6120(2) 0.8153(3) 0.65273(9) 0.0787(6) Uani 1 1 d . . . . .
H11A H 0.580689 0.721214 0.632911 0.094 Uiso 1 1 calc R U . . .
C12 C 0.7308(2) 0.8619(3) 0.64976(10) 0.0780(6) Uani 1 1 d . . . . .
C13 C 0.500000 1.1501(4) 0.750000 0.0995(11) Uani 1 2 d S T P . .
H13A H 0.450320 1.222249 0.725140 0.119 Uiso 1 1 d R U . . .

loop_
_atom_site_aniso_label
_atom_site_aniso_U_11
_atom_site_aniso_U_22
_atom_site_aniso_U_33
_atom_site_aniso_U_23
_atom_site_aniso_U_13
_atom_site_aniso_U_12
N1 0.0891(14) 0.0756(12) 0.0861(15) 0.0048(11) 0.0234(11) 0.0151(10)
O1 0.0972(12) 0.1114(13) 0.1087(14) 0.0024(11) 0.0306(10) -0.0002(10)
C1 0.1083(19) 0.0867(17) 0.0738(15) 0.0026(14) 0.0193(14) 0.0188(15)
C2 0.0911(16) 0.0786(15) 0.0764(17) 0.0126(13) 0.0213(13) 0.0131(13)
C3 0.0562(12) 0.0792(14) 0.0721(14) 0.0092(12) 0.0126(10) 0.0169(11)
C4 0.0600(12) 0.0881(16) 0.0701(14) 0.0133(13) 0.0140(11) 0.0176(12)
C5 0.0680(14) 0.0797(15) 0.0871(18) 0.0141(13) 0.0219(13) 0.0192(12)
C6 0.0654(13) 0.0943(17) 0.0705(14) 0.0153(12) 0.0111(11) 0.0107(12)
C7 0.0943(18) 0.0869(17) 0.0972(19) 0.0183(16) 0.0059(15) -0.0120(15)
C8 0.115(2) 0.0775(15) 0.0777(16) 0.0054(13) -0.0008(15) -0.0144(15)
C9 0.1082(19) 0.0713(14) 0.0644(13) 0.0063(11) 0.0118(13) -0.0077(13)
C10 0.0929(16) 0.0853(15) 0.0712(14) 0.0008(13) 0.0126(13) -0.0080(13)
C11 0.0911(16) 0.0808(14) 0.0649(14) 0.0016(12) 0.0104(12) -0.0005(13)
C12 0.0881(16) 0.0760(14) 0.0706(14) 0.0135(12) 0.0112(13) 0.0022(13)
C13 0.137(3) 0.075(2) 0.088(2) 0.000 0.026(2) 0.000

loop_
_atom_type_symbol
_atom_type_description
_atom_type_scat_dispersion_real
_atom_type_scat_dispersion_imag
_atom_type_scat_source
C C 0.0033 0.0016 'International Tables Vol C Tables 4.2.6.8 and 6.1.1.4'
H H 0.0000 0.0000 'International Tables Vol C Tables 4.2.6.8 and 6.1.1.4'
N N 0.0061 0.0033 'International Tables Vol C Tables 4.2.6.8 and 6.1.1.4'
O O 0.0106 0.0060 'International Tables Vol C Tables 4.2.6.8 and 6.1.1.4'

loop_
_geom_angle_atom_site_label_1
_geom_angle_atom_site_label_2
_geom_angle_atom_site_label_3
_geom_angle
_geom_angle_site_symmetry_1
_geom_angle_site_symmetry_3
C5 N1 C1 115.9(2) . .
C12 O1 H1B 109.5 . .
N1 C1 C2 124.4(2) . .
N1 C1 H1A 117.8 . .
C2 C1 H1A 117.8 . .
C1 C2 C3 119.4(2) . .
C1 C2 H2A 120.3 . .
C3 C2 H2A 120.3 . .
C4 C3 C2 116.2(2) . .
C4 C3 C6 120.7(2) . .
C2 C3 C6 123.1(2) . .
C5 C4 C3 120.5(2) . .
C5 C4 H4A 119.7 . .
C3 C4 H4A 119.7 . .
N1 C5 C4 123.6(2) . .
N1 C5 H5A 118.2 . .
C4 C5 H5A 118.2 . .
C6 C6 C3 127.6(3) 5_656 .
C6 C6 H6A 116.2 5_656 .
C3 C6 H6A 116.2 . .
C12 C7 C8 119.6(2) . .
C12 C7 H7A 120.2 . .
C8 C7 H7A 120.2 . .
C9 C8 C7 121.9(2) . .
C9 C8 H8A 119.1 . .
C7 C8 H8A 119.1 . .
C8 C9 C10 117.5(2) . .
C8 C9 C13 121.5(2) . .
C10 C9 C13 121.0(2) . .
C11 C10 C9 121.5(2) . .
C11 C10 H10A 119.2 . .
C9 C10 H10A 119.2 . .
C12 C11 C10 120.2(2) . .
C12 C11 H11A 119.9 . .
C10 C11 H11A 119.9 . .
O1 C12 C11 122.7(2) . .
O1 C12 C7 118.1(2) . .
C11 C12 C7 119.2(2) . .
C9 C13 C9 115.1(3) . 2_656
C9 C13 H13A 108.5 . .
C9 C13 H13A 108.5 2_656 .
C9 C13 H13A 108.49(12) . 2_656
C9 C13 H13A 108.46(11) 2_656 2_656
H13A C13 H13A 107.6 . 2_656

loop_
_geom_bond_atom_site_label_1
_geom_bond_atom_site_label_2
_geom_bond_distance
_geom_bond_site_symmetry_2
N1 C5 1.332(3) .
N1 C1 1.339(3) .
O1 C12 1.361(3) .
O1 H1B 0.8200 .
C1 C2 1.366(3) .
C1 H1A 0.9300 .
C2 C3 1.388(3) .
C2 H2A 0.9300 .
C3 C4 1.388(3) .
C3 C6 1.455(3) .
C4 C5 1.362(3) .
C4 H4A 0.9300 .
C5 H5A 0.9300 .
C6 C6 1.317(4) 5_656
C6 H6A 0.9300 .
C7 C12 1.384(3) .
C7 C8 1.390(3) .
C7 H7A 0.9300 .
C8 C9 1.370(3) .
C8 H8A 0.9300 .
C9 C10 1.383(3) .
C9 C13 1.517(3) .
C10 C11 1.386(3) .
C10 H10A 0.9300 .
C11 C12 1.369(3) .
C11 H11A 0.9300 .
C13 H13A 0.9600 .
C13 H13A 0.9600 2_656
